data_4035583
loop_
_publ_author_name
'Thirupathi, Annaram'
'Janni, Manojkumar'
'Peruncheralathan, Saravanan'

_publ_section_title
;
 Copper Catalyzed Intramolecular N-Arylation of Ketene Aminals at Room
 Temperature: Synthesis of 2-Amino-3-cyanoindoles.
;
_journal_issue 15
_journal_name_full 'The Journal of organic chemistry'
_journal_page_first 8668
_journal_page_last 8678
_journal_paper_doi 10.1021/acs.joc.8b00816
_journal_volume 83
_journal_year 2018
_chemical_formula_moiety 'C22 H16 N4 O3'
_chemical_formula_sum 'C22 H16 N4 O3'
_chemical_formula_weight 384.39
_space_group_crystal_system monoclinic
_space_group_IT_number 14
_space_group_name_Hall '-P 2yn'
_space_group_name_H-M_alt 'P 1 21/n 1'
_atom_sites_solution_hydrogens mixed
_atom_sites_solution_primary direct
_audit_creation_date 2018-04-04
_audit_creation_method
;
Olex2 1.2
(compiled 2017.03.28 svn.r3405 for OlexSys, GUI svn.r5337)
;
_cell_angle_alpha 90
_cell_angle_beta 102.799(6)
_cell_angle_gamma 90
_cell_formula_units_Z 4
_cell_length_a 8.4804(7)
_cell_length_b 12.5579(11)
_cell_length_c 18.2886(17)
_cell_measurement_reflns_used 1509
_cell_measurement_temperature 296(2)
_cell_measurement_theta_max 18.799
_cell_measurement_theta_min 2.936
_cell_volume 1899.3(3)
_computing_cell_refinement 'SAINT v8.34A (Bruker, 2013)'
_computing_data_reduction 'SAINT v8.34A (Bruker, 2013)'
_computing_molecular_graphics 'Olex2 (Dolomanov et al., 2009)'
_computing_publication_material 'Olex2 (Dolomanov et al., 2009)'
_computing_structure_refinement 'ShelXL (Sheldrick, 2015)'
_computing_structure_solution 'SIR2004 (Burla et al., 2007)'
_diffrn_ambient_temperature 296.15
_diffrn_detector 'Bruker APEX2 area detector'
_diffrn_detector_area_resol_mean 7.9
_diffrn_detector_type 'CCD area detector'
_diffrn_measured_fraction_theta_full 0.999
_diffrn_measured_fraction_theta_max 0.980
_diffrn_measurement_device 'three-circle diffractometer'
_diffrn_measurement_device_type 'Bruker SMART APEX2 area detector'
_diffrn_measurement_method '\f and \w scans'
_diffrn_radiation_monochromator 'mirror optics'
_diffrn_radiation_probe x-ray
_diffrn_radiation_type MoK\a
_diffrn_radiation_wavelength 0.71073
_diffrn_reflns_av_R_equivalents 0.1435
_diffrn_reflns_av_unetI/netI 0.0874
_diffrn_reflns_Laue_measured_fraction_full 0.999
_diffrn_reflns_Laue_measured_fraction_max 0.980
_diffrn_reflns_limit_h_max 10
_diffrn_reflns_limit_h_min -10
_diffrn_reflns_limit_k_max 15
_diffrn_reflns_limit_k_min -15
_diffrn_reflns_limit_l_max 22
_diffrn_reflns_limit_l_min -21
_diffrn_reflns_number 19858
_diffrn_reflns_point_group_measured_fraction_full 0.999
_diffrn_reflns_point_group_measured_fraction_max 0.980
_diffrn_reflns_theta_full 25.242
_diffrn_reflns_theta_max 25.669
_diffrn_reflns_theta_min 1.983
_diffrn_source 'microfocus sealed X-ray tube'
_diffrn_source_type 'Incoatec I\ms'
_diffrn_standards_number 0
_exptl_absorpt_coefficient_mu 0.092
_exptl_absorpt_correction_T_max 0.7452
_exptl_absorpt_correction_T_min 0.5089
_exptl_absorpt_correction_type multi-scan
_exptl_absorpt_process_details
'SADABS-2014/5 (Bruker,2014/5) was used for absorption correction. wR2(int) was 0.1076 before and 0.0696 after correction. The Ratio of minimum to maximum transmission is 0.6829. The \l/2 correction factor is 0.00150.'
_exptl_crystal_colour 'clear whiteish colourless'
_exptl_crystal_colour_lustre clear
_exptl_crystal_colour_modifier whiteish
_exptl_crystal_colour_primary colourless
_exptl_crystal_density_diffrn 1.344
_exptl_crystal_description needle
_exptl_crystal_F_000 800
_exptl_crystal_size_max 0.09
_exptl_crystal_size_mid 0.08
_exptl_crystal_size_min 0.07
_refine_diff_density_max 0.249
_refine_diff_density_min -0.235
_refine_diff_density_rms 0.064
_refine_ls_extinction_coef 0.010(2)
_refine_ls_extinction_expression Fc^*^=kFc[1+0.001xFc^2^\l^3^/sin(2\q)]^-1/4^
_refine_ls_extinction_method 'SHELXL-2018/3 (Sheldrick 2018)'
_refine_ls_goodness_of_fit_ref 0.955
_refine_ls_hydrogen_treatment constr
_refine_ls_matrix_type full
_refine_ls_number_parameters 264
_refine_ls_number_reflns 3531
_refine_ls_number_restraints 0
_refine_ls_restrained_S_all 0.955
_refine_ls_R_factor_all 0.1367
_refine_ls_R_factor_gt 0.0632
_refine_ls_shift/su_max 0.000
_refine_ls_shift/su_mean 0.000
_refine_ls_structure_factor_coef Fsqd
_refine_ls_weighting_details 'w=1/[\s^2^(Fo^2^)+(0.0908P)^2^] where P=(Fo^2^+2Fc^2^)/3'
_refine_ls_weighting_scheme calc
_refine_ls_wR_factor_gt 0.1402
_refine_ls_wR_factor_ref 0.1840
_reflns_Friedel_coverage 0.000
_reflns_number_gt 1774
_reflns_number_total 3531
_reflns_threshold_expression 'I > 2\s(I)'
_cod_data_source_file jo8b00816_si_002.cif
_cod_data_source_block peru_atp-661
_cod_database_code 4035583
_shelx_shelxl_version_number 2018/3
_shelx_space_group_comment
;
The symmetry employed for this shelxl refinement is uniquely defined
by the following loop, which should always be used as a source of
symmetry information in preference to the above space-group names.
They are only intended as comments.
;
_olex2_refinement_description
;
1. Fixed Uiso
 At 1.2 times of:
  All C(H) groups, All N(H) groups
 At 1.5 times of:
  All C(H,H,H) groups
2.a Riding coordinates:
 N2(H2)
2.b Aromatic/amide H refined with riding coordinates:
 C4(H4), C5(H5), C6(H6), C7(H7), C10(H10), C11(H11), C13(H13), C14(H14),
 C16(H16), C17(H17), C19(H19), C20(H20)
2.c Idealised Me refined as rotating group:
 C43(H43A,H43B,H43C)
;
_olex2_submission_special_instructions 'No special instructions were received'

loop_
_space_group_symop_operation_xyz
'x, y, z'
'-x+1/2, y+1/2, -z+1/2'
'-x, -y, -z'
'x-1/2, -y-1/2, z-1/2'

loop_
_atom_site_label
_atom_site_type_symbol
_atom_site_fract_x
_atom_site_fract_y
_atom_site_fract_z
_atom_site_U_iso_or_equiv
_atom_site_adp_type
_atom_site_occupancy
_atom_site_site_symmetry_order
_atom_site_calc_flag
_atom_site_refinement_flags_posn
O1 O 0.3928(3) -0.03926(18) 0.30138(14) 0.0770(7) Uani 1 1 d .
O2 O 0.5655(4) 0.7034(2) 0.54643(16) 0.1117(11) Uani 1 1 d .
O3 O 0.7896(4) 0.6302(3) 0.59425(17) 0.1231(13) Uani 1 1 d .
N1 N 0.4611(3) 0.35177(18) 0.16959(14) 0.0505(7) Uani 1 1 d .
N2 N 0.6458(3) 0.41108(19) 0.27922(14) 0.0516(7) Uani 1 1 d .
H2 H 0.709074 0.356834 0.283021 0.062 Uiso 1 1 d R
N3 N 0.6710(4) 0.7028(2) 0.19662(17) 0.0742(9) Uani 1 1 d .
N4 N 0.6733(4) 0.6417(2) 0.54286(18) 0.0754(9) Uani 1 1 d .
C1 C 0.5505(3) 0.4323(2) 0.20983(17) 0.0465(8) Uani 1 1 d .
C2 C 0.5267(3) 0.5239(2) 0.16703(17) 0.0487(8) Uani 1 1 d .
C3 C 0.4155(3) 0.5000(3) 0.09846(17) 0.0508(8) Uani 1 1 d .
C4 C 0.3424(4) 0.5600(3) 0.03622(19) 0.0652(9) Uani 1 1 d .
H4 H 0.366374 0.631964 0.033265 0.078 Uiso 1 1 calc R
C5 C 0.2339(5) 0.5108(4) -0.0210(2) 0.0837(12) Uani 1 1 d .
H5 H 0.183020 0.550136 -0.062613 0.100 Uiso 1 1 calc R
C6 C 0.1992(5) 0.4027(4) -0.0172(2) 0.0842(12) Uani 1 1 d .
H6 H 0.126163 0.371044 -0.056698 0.101 Uiso 1 1 calc R
C7 C 0.2703(4) 0.3421(3) 0.0432(2) 0.0684(10) Uani 1 1 d .
H7 H 0.247424 0.269870 0.045235 0.082 Uiso 1 1 calc R
C8 C 0.3770(3) 0.3917(3) 0.10116(17) 0.0516(8) Uani 1 1 d .
C9 C 0.4401(3) 0.2490(2) 0.20008(17) 0.0491(8) Uani 1 1 d .
C10 C 0.3767(4) 0.2421(3) 0.26357(17) 0.0556(9) Uani 1 1 d .
H10 H 0.343493 0.303503 0.284310 0.067 Uiso 1 1 calc R
C11 C 0.3627(4) 0.1447(3) 0.29597(19) 0.0587(9) Uani 1 1 d .
H11 H 0.321294 0.140346 0.338891 0.070 Uiso 1 1 calc R
C12 C 0.4102(4) 0.0533(2) 0.26474(19) 0.0566(9) Uani 1 1 d .
C13 C 0.4718(4) 0.0599(3) 0.20082(19) 0.0605(9) Uani 1 1 d .
H13 H 0.502484 -0.001638 0.179331 0.073 Uiso 1 1 calc R
C14 C 0.4875(4) 0.1574(2) 0.16916(18) 0.0584(9) Uani 1 1 d .
H14 H 0.530411 0.161734 0.126651 0.070 Uiso 1 1 calc R
C15 C 0.6489(3) 0.4690(2) 0.34419(16) 0.0444(7) Uani 1 1 d .
C16 C 0.5395(4) 0.5509(2) 0.34644(18) 0.0550(8) Uani 1 1 d .
H16 H 0.460869 0.567893 0.303932 0.066 Uiso 1 1 calc R
C17 C 0.5486(4) 0.6064(3) 0.41195(19) 0.0615(9) Uani 1 1 d .
H17 H 0.476201 0.661453 0.413737 0.074 Uiso 1 1 calc R
C18 C 0.6637(4) 0.5811(2) 0.47454(17) 0.0548(8) Uani 1 1 d .
C19 C 0.7714(4) 0.4986(3) 0.47340(18) 0.0591(9) Uani 1 1 d .
H19 H 0.849053 0.481574 0.516255 0.071 Uiso 1 1 calc R
C20 C 0.7623(4) 0.4423(2) 0.40856(17) 0.0548(8) Uani 1 1 d .
H20 H 0.832686 0.385760 0.407649 0.066 Uiso 1 1 calc R
C21 C 0.6084(4) 0.6225(3) 0.18516(18) 0.0544(8) Uani 1 1 d .
C43 C 0.4848(4) -0.1288(3) 0.2874(2) 0.0770(11) Uani 1 1 d .
H43A H 0.471210 -0.186054 0.320243 0.116 Uiso 1 1 calc GR
H43B H 0.597043 -0.109568 0.296400 0.116 Uiso 1 1 calc GR
H43C H 0.448271 -0.151033 0.236267 0.116 Uiso 1 1 calc GR

loop_
_atom_site_aniso_label
_atom_site_aniso_U_11
_atom_site_aniso_U_22
_atom_site_aniso_U_33
_atom_site_aniso_U_23
_atom_site_aniso_U_13
_atom_site_aniso_U_12
O1 0.0920(17) 0.0555(15) 0.097(2) 0.0050(13) 0.0493(15) -0.0058(13)
O2 0.139(3) 0.115(2) 0.080(2) -0.0274(18) 0.0204(19) 0.053(2)
O3 0.147(3) 0.138(3) 0.0630(19) -0.0340(19) -0.022(2) 0.050(2)
N1 0.0553(15) 0.0481(16) 0.0486(17) -0.0059(13) 0.0128(13) -0.0053(12)
N2 0.0565(15) 0.0479(15) 0.0479(17) -0.0052(12) 0.0057(13) 0.0074(12)
N3 0.082(2) 0.0535(19) 0.085(2) 0.0005(16) 0.0127(18) -0.0107(16)
N4 0.097(2) 0.077(2) 0.051(2) -0.0055(17) 0.0129(18) 0.0150(18)
C1 0.0466(17) 0.0502(19) 0.0431(19) -0.0068(15) 0.0112(15) -0.0003(14)
C2 0.0520(18) 0.0490(19) 0.0476(19) -0.0027(15) 0.0161(15) 0.0012(14)
C3 0.0477(17) 0.062(2) 0.0449(19) -0.0006(16) 0.0152(15) 0.0034(15)
C4 0.065(2) 0.079(2) 0.054(2) 0.009(2) 0.0161(19) 0.0087(18)
C5 0.077(3) 0.117(4) 0.052(2) 0.013(2) 0.005(2) 0.002(2)
C6 0.072(2) 0.123(4) 0.052(3) -0.006(3) 0.002(2) -0.018(2)
C7 0.065(2) 0.087(3) 0.052(2) -0.008(2) 0.0086(19) -0.0213(19)
C8 0.0481(17) 0.067(2) 0.042(2) -0.0032(16) 0.0141(15) -0.0031(15)
C9 0.0509(18) 0.0482(18) 0.0498(19) -0.0062(16) 0.0144(15) -0.0075(15)
C10 0.059(2) 0.056(2) 0.058(2) -0.0108(17) 0.0246(17) 0.0005(15)
C11 0.064(2) 0.062(2) 0.058(2) -0.0024(17) 0.0291(17) -0.0022(17)
C12 0.057(2) 0.050(2) 0.065(2) 0.0007(17) 0.0185(17) -0.0097(15)
C13 0.071(2) 0.050(2) 0.068(2) -0.0133(17) 0.0324(18) -0.0095(16)
C14 0.073(2) 0.056(2) 0.055(2) -0.0128(16) 0.0338(18) -0.0112(17)
C15 0.0454(16) 0.0452(18) 0.0448(19) -0.0031(14) 0.0151(15) -0.0038(13)
C16 0.0566(19) 0.062(2) 0.0445(19) 0.0015(16) 0.0071(15) 0.0122(15)
C17 0.072(2) 0.060(2) 0.055(2) 0.0020(18) 0.0198(18) 0.0199(17)
C18 0.070(2) 0.054(2) 0.0408(19) -0.0021(15) 0.0141(17) 0.0073(16)
C19 0.062(2) 0.068(2) 0.0426(19) 0.0008(17) 0.0022(16) 0.0063(17)
C20 0.0590(19) 0.055(2) 0.048(2) 0.0018(16) 0.0071(17) 0.0123(15)
C21 0.0582(19) 0.051(2) 0.053(2) 0.0015(16) 0.0112(16) 0.0016(16)
C43 0.080(2) 0.059(2) 0.092(3) 0.009(2) 0.017(2) -0.0021(19)

loop_
_atom_type_symbol
_atom_type_description
_atom_type_scat_dispersion_real
_atom_type_scat_dispersion_imag
_atom_type_scat_source
C C 0.0033 0.0016 'International Tables Vol C Tables 4.2.6.8 and 6.1.1.4'
H H 0.0000 0.0000 'International Tables Vol C Tables 4.2.6.8 and 6.1.1.4'
N N 0.0061 0.0033 'International Tables Vol C Tables 4.2.6.8 and 6.1.1.4'
O O 0.0106 0.0060 'International Tables Vol C Tables 4.2.6.8 and 6.1.1.4'

loop_
_geom_angle_atom_site_label_1
_geom_angle_atom_site_label_2
_geom_angle_atom_site_label_3
_geom_angle
C12 O1 C43 117.5(3)
C1 N1 C8 109.2(2)
C1 N1 C9 123.7(2)
C8 N1 C9 126.3(2)
C1 N2 H2 117.2
C1 N2 C15 125.8(2)
C15 N2 H2 116.9
O2 N4 O3 122.0(3)
O2 N4 C18 118.9(3)
O3 N4 C18 119.1(3)
N1 C1 C2 108.4(3)
N2 C1 N1 119.6(3)
N2 C1 C2 132.0(3)
C1 C2 C3 108.0(3)
C1 C2 C21 126.2(3)
C21 C2 C3 125.6(3)
C4 C3 C2 134.0(3)
C4 C3 C8 119.3(3)
C8 C3 C2 106.7(3)
C3 C4 H4 120.7
C5 C4 C3 118.7(4)
C5 C4 H4 120.7
C4 C5 H5 119.6
C4 C5 C6 120.8(4)
C6 C5 H5 119.6
C5 C6 H6 119.3
C7 C6 C5 121.5(3)
C7 C6 H6 119.3
C6 C7 H7 121.1
C6 C7 C8 117.8(4)
C8 C7 H7 121.1
N1 C8 C3 107.7(3)
C7 C8 N1 130.3(3)
C7 C8 C3 121.9(3)
C10 C9 N1 119.1(3)
C14 C9 N1 121.2(3)
C14 C9 C10 119.6(3)
C9 C10 H10 119.9
C11 C10 C9 120.2(3)
C11 C10 H10 119.9
C10 C11 H11 120.0
C10 C11 C12 120.0(3)
C12 C11 H11 120.0
O1 C12 C11 115.5(3)
O1 C12 C13 124.5(3)
C11 C12 C13 119.9(3)
C12 C13 H13 120.0
C14 C13 C12 120.0(3)
C14 C13 H13 120.0
C9 C14 H14 119.8
C13 C14 C9 120.4(3)
C13 C14 H14 119.8
N2 C15 C16 121.8(3)
C20 C15 N2 118.5(3)
C20 C15 C16 119.7(3)
C15 C16 H16 120.3
C17 C16 C15 119.5(3)
C17 C16 H16 120.3
C16 C17 H17 119.9
C18 C17 C16 120.3(3)
C18 C17 H17 119.9
C17 C18 N4 119.6(3)
C17 C18 C19 120.8(3)
C19 C18 N4 119.6(3)
C18 C19 H19 120.4
C20 C19 C18 119.3(3)
C20 C19 H19 120.4
C15 C20 H20 119.8
C19 C20 C15 120.4(3)
C19 C20 H20 119.8
N3 C21 C2 177.1(4)
O1 C43 H43A 109.5
O1 C43 H43B 109.5
O1 C43 H43C 109.5
H43A C43 H43B 109.5
H43A C43 H43C 109.5
H43B C43 H43C 109.5

loop_
_geom_bond_atom_site_label_1
_geom_bond_atom_site_label_2
_geom_bond_distance
O1 C12 1.366(4)
O1 C43 1.423(4)
O2 N4 1.211(4)
O3 N4 1.211(4)
N1 C1 1.376(3)
N1 C8 1.389(4)
N1 C9 1.433(4)
N2 H2 0.8605
N2 C1 1.371(4)
N2 C15 1.388(3)
N3 C21 1.138(4)
N4 C18 1.450(4)
C1 C2 1.381(4)
C2 C3 1.424(4)
C2 C21 1.421(4)
C3 C4 1.391(4)
C3 C8 1.403(4)
C4 H4 0.9300
C4 C5 1.377(5)
C5 H5 0.9300
C5 C6 1.394(5)
C6 H6 0.9300
C6 C7 1.367(5)
C7 H7 0.9300
C7 C8 1.380(4)
C9 C10 1.386(4)
C9 C14 1.380(4)
C10 H10 0.9300
C10 C11 1.376(4)
C11 H11 0.9300
C11 C12 1.381(4)
C12 C13 1.384(4)
C13 H13 0.9300
C13 C14 1.373(4)
C14 H14 0.9300
C15 C16 1.391(4)
C15 C20 1.387(4)
C16 H16 0.9300
C16 C17 1.374(4)
C17 H17 0.9300
C17 C18 1.367(4)
C18 C19 1.385(4)
C19 H19 0.9300
C19 C20 1.368(4)
C20 H20 0.9300
C43 H43A 0.9600
C43 H43B 0.9600
C43 H43C 0.9600

loop_
_geom_torsion_atom_site_label_1
_geom_torsion_atom_site_label_2
_geom_torsion_atom_site_label_3
_geom_torsion_atom_site_label_4
_geom_torsion
O1 C12 C13 C14 -178.6(3)
O2 N4 C18 C17 10.4(5)
O2 N4 C18 C19 -169.8(4)
O3 N4 C18 C17 -168.8(3)
O3 N4 C18 C19 11.0(5)
N1 C1 C2 C3 1.4(3)
N1 C1 C2 C21 -173.8(3)
N1 C9 C10 C11 -176.9(3)
N1 C9 C14 C13 177.6(3)
N2 C1 C2 C3 179.1(3)
N2 C1 C2 C21 3.8(5)
N2 C15 C16 C17 -179.4(3)
N2 C15 C20 C19 178.8(3)
N4 C18 C19 C20 -179.5(3)
C1 N1 C8 C3 0.2(3)
C1 N1 C8 C7 -178.6(3)
C1 N1 C9 C10 56.4(4)
C1 N1 C9 C14 -121.1(3)
C1 N2 C15 C16 6.8(4)
C1 N2 C15 C20 -174.6(3)
C1 C2 C3 C4 177.0(3)
C1 C2 C3 C8 -1.3(3)
C2 C3 C4 C5 -178.0(3)
C2 C3 C8 N1 0.6(3)
C2 C3 C8 C7 179.6(3)
C3 C4 C5 C6 -0.9(5)
C4 C3 C8 N1 -177.9(3)
C4 C3 C8 C7 1.0(4)
C4 C5 C6 C7 0.5(6)
C5 C6 C7 C8 0.6(6)
C6 C7 C8 N1 177.3(3)
C6 C7 C8 C3 -1.3(5)
C8 N1 C1 N2 -179.0(2)
C8 N1 C1 C2 -1.0(3)
C8 N1 C9 C10 -112.7(3)
C8 N1 C9 C14 69.8(4)
C8 C3 C4 C5 0.1(4)
C9 N1 C1 N2 10.3(4)
C9 N1 C1 C2 -171.7(2)
C9 N1 C8 C3 170.6(3)
C9 N1 C8 C7 -8.2(5)
C9 C10 C11 C12 -0.7(5)
C10 C9 C14 C13 0.2(5)
C10 C11 C12 O1 179.5(3)
C10 C11 C12 C13 0.0(5)
C11 C12 C13 C14 0.9(5)
C12 C13 C14 C9 -0.9(5)
C14 C9 C10 C11 0.7(5)
C15 N2 C1 N1 -130.5(3)
C15 N2 C1 C2 52.1(5)
C15 C16 C17 C18 -0.3(5)
C16 C15 C20 C19 -2.5(5)
C16 C17 C18 N4 179.0(3)
C16 C17 C18 C19 -0.8(5)
C17 C18 C19 C20 0.3(5)
C18 C19 C20 C15 1.4(5)
C20 C15 C16 C17 2.0(5)
C21 C2 C3 C4 -7.7(5)
C21 C2 C3 C8 174.0(3)
C43 O1 C12 C11 -160.2(3)
C43 O1 C12 C13 19.3(5)
